data_1564157
loop_
_publ_author_name
'Pandey, Souvik'
'Pradeep, Prajisha'
'Venugopal M, Anjali'
'Aswanth, A.A.'
'Andrews, Alex P.'
'Venugopal, Ajay'

_publ_section_title
;
 Incorporation of nitrate ions into halobismuthates
;
_journal_name_full 'Inorganica Chimica Acta'
_journal_page_first 119754
_journal_paper_doi 10.1016/j.ica.2020.119754
_journal_volume 511
_journal_year 2020
_chemical_absolute_configuration rm
_chemical_formula_moiety '	Bi2 Br8 N2 O6, 2(C6 H10 N2), 2(H2 O)'
_chemical_formula_sum 'C12 H24 Bi2 Br8 N6 O8'
_chemical_formula_weight 1437.61
_space_group_crystal_system triclinic
_space_group_IT_number 2
_space_group_name_Hall '-P 1'
_space_group_name_H-M_alt 'P -1'
_atom_sites_solution_hydrogens mixed
_audit_creation_method SHELXL-2014
_cell_angle_alpha 104.146(2)
_cell_angle_beta 106.595(2)
_cell_angle_gamma 98.541(2)
_cell_formula_units_Z 1
_cell_length_a 7.6329(4)
_cell_length_b 10.6904(6)
_cell_length_c 10.9544(6)
_cell_measurement_reflns_used 6691
_cell_measurement_temperature 296(2)
_cell_measurement_theta_max 27.87
_cell_measurement_theta_min 2.86
_cell_volume 807.41(8)
_computing_cell_refinement 'Bruker SAINT'
_computing_data_collection 'Bruker APEX2'
_computing_data_reduction 'Bruker SAINT'
_computing_molecular_graphics 'Bruker SHELXTL'
_computing_publication_material 'Bruker SHELXTL'
_computing_structure_refinement 'SHELXL-2014 (Sheldrick, 2014)'
_computing_structure_solution 'SHELXL-2014 (Sheldrick, 2014)'
_diffrn_ambient_temperature 296(2)
_diffrn_detector_area_resol_mean 0
_diffrn_measured_fraction_theta_full 0.970
_diffrn_measured_fraction_theta_max 0.997
_diffrn_measurement_device_type 'Bruker APEX-II CCD'
_diffrn_measurement_method '\f and \w scans'
_diffrn_radiation_type MoK\a
_diffrn_radiation_wavelength 0.71073
_diffrn_reflns_av_R_equivalents 0.0218
_diffrn_reflns_av_unetI/netI 0.0189
_diffrn_reflns_Laue_measured_fraction_full 0.970
_diffrn_reflns_Laue_measured_fraction_max 0.997
_diffrn_reflns_limit_h_max 9
_diffrn_reflns_limit_h_min -9
_diffrn_reflns_limit_k_max 12
_diffrn_reflns_limit_k_min -12
_diffrn_reflns_limit_l_max 13
_diffrn_reflns_limit_l_min -13
_diffrn_reflns_number 12045
_diffrn_reflns_point_group_measured_fraction_full 0.970
_diffrn_reflns_point_group_measured_fraction_max 0.997
_diffrn_reflns_theta_full 25.242
_diffrn_reflns_theta_max 24.998
_diffrn_reflns_theta_min 2.396
_diffrn_source 'sealed tube'
_exptl_absorpt_coefficient_mu 20.823
_exptl_absorpt_correction_T_max 0.4570
_exptl_absorpt_correction_T_min 0.1671
_exptl_absorpt_correction_type multi-scan
_exptl_absorpt_process_details SADABS
_exptl_crystal_colour COLOURLESS
_exptl_crystal_density_diffrn 2.957
_exptl_crystal_density_meas 2.957
_exptl_crystal_density_method None
_exptl_crystal_description needle
_exptl_crystal_F_000 648
_exptl_crystal_size_max 0.150
_exptl_crystal_size_mid 0.100
_exptl_crystal_size_min 0.050
_refine_diff_density_max 1.050
_refine_diff_density_min -0.857
_refine_diff_density_rms 0.086
_refine_ls_extinction_coef .
_refine_ls_extinction_method none
_refine_ls_goodness_of_fit_ref 1.032
_refine_ls_hydrogen_treatment mixed
_refine_ls_matrix_type full
_refine_ls_number_parameters 171
_refine_ls_number_reflns 2830
_refine_ls_number_restraints 3
_refine_ls_restrained_S_all 1.032
_refine_ls_R_factor_all 0.0207
_refine_ls_R_factor_gt 0.0165
_refine_ls_shift/su_max 0.002
_refine_ls_shift/su_mean 0.000
_refine_ls_structure_factor_coef Fsqd
_refine_ls_weighting_details 'w=1/[\s^2^(Fo^2^)+(0.0134P)^2^+1.1890P] where P=(Fo^2^+2Fc^2^)/3'
_refine_ls_weighting_scheme calc
_refine_ls_wR_factor_gt 0.0355
_refine_ls_wR_factor_ref 0.0368
_reflns_Friedel_coverage 0.000
_reflns_Friedel_fraction_full .
_reflns_Friedel_fraction_max .
_reflns_number_gt 2583
_reflns_number_total 2830
_reflns_threshold_expression 'I > 2\s(I)'
_cod_data_source_file ICA-2020-511-119754.cif
_cod_data_source_block 4
_cod_database_code 1564157
_shelx_space_group_comment
;
The symmetry employed for this shelxl refinement is uniquely defined
by the following loop, which should always be used as a source of
symmetry information in preference to the above space-group names.
They are only intended as comments.
;
_shelx_estimated_absorpt_t_min 0.146
_shelx_estimated_absorpt_t_max 0.422
_shelxl_version_number 2014-3

loop_
_space_group_symop_operation_xyz
'x, y, z'
'-x, -y, -z'

loop_
_atom_site_label
_atom_site_type_symbol
_atom_site_fract_x
_atom_site_fract_y
_atom_site_fract_z
_atom_site_U_iso_or_equiv
_atom_site_adp_type
_atom_site_occupancy
_atom_site_site_symmetry_order
_atom_site_calc_flag
_atom_site_refinement_flags_posn
_atom_site_refinement_flags_adp
_atom_site_refinement_flags_occupancy
_atom_site_disorder_assembly
_atom_site_disorder_group
C1 C 0.1853(6) -0.2188(4) 0.2646(4) 0.0392(10) Uani 1 1 d . . . . .
H1 H 0.1656 -0.2946 0.1942 0.047 Uiso 1 1 calc R U . . .
C2 C 0.1497(6) -0.2276(4) 0.3781(4) 0.0407(10) Uani 1 1 d . . . . .
C3 C 0.1781(7) -0.1167(5) 0.4822(4) 0.0510(12) Uani 1 1 d . . . . .
H3 H 0.1533 -0.1244 0.5587 0.061 Uiso 1 1 calc R U . . .
C4 C 0.2440(7) 0.0063(5) 0.4724(4) 0.0548(13) Uani 1 1 d . . . . .
H4 H 0.2637 0.0822 0.5427 0.066 Uiso 1 1 calc R U . . .
C5 C 0.2806(6) 0.0175(4) 0.3597(4) 0.0451(11) Uani 1 1 d . . . . .
H5 H 0.3251 0.1004 0.3527 0.054 Uiso 1 1 calc R U . . .
C6 C 0.2506(6) -0.0956(4) 0.2574(4) 0.0337(9) Uani 1 1 d . . . . .
N1 N 0.0793(6) -0.3603(4) 0.3845(4) 0.0610(11) Uani 1 1 d . . . . .
H1A H 0.0615 -0.3535 0.4625 0.091 Uiso 1 1 calc R U . . .
H1B H -0.0292 -0.3991 0.3183 0.091 Uiso 1 1 calc R U . . .
H1C H 0.1628 -0.4090 0.3767 0.091 Uiso 1 1 calc R U . . .
N2 N 0.2869(5) -0.0850(4) 0.1352(3) 0.0417(9) Uani 1 1 d . . . . .
H2A H 0.3286 0.0000 0.1435 0.063 Uiso 1 1 calc R U . . .
H2B H 0.3732 -0.1295 0.1224 0.063 Uiso 1 1 calc R U . . .
H2C H 0.1810 -0.1191 0.0657 0.063 Uiso 1 1 calc R U . . .
N3 N 0.5163(6) 0.5611(4) 1.3680(4) 0.0468(9) Uani 1 1 d . . . . .
O1 O 0.3488(5) 0.5158(3) 1.2917(3) 0.0548(8) Uani 1 1 d . . . . .
O1' O -0.0481(6) -0.3638(4) 0.5963(4) 0.0720(11) Uani 1 1 d D . . . .
O2 O 0.5559(6) 0.6448(4) 1.4765(3) 0.0722(11) Uani 1 1 d . . . . .
O3 O 0.6402(5) 0.5163(4) 1.3296(3) 0.0681(11) Uani 1 1 d . . . . .
Bi1 Bi 0.42327(2) 0.34808(2) 1.08557(2) 0.03191(6) Uani 1 1 d . . . . .
Br1 Br 0.11445(6) 0.19853(5) 1.11415(5) 0.04649(12) Uani 1 1 d . . . . .
Br2 Br 0.31605(7) 0.19012(5) 0.82870(4) 0.05605(14) Uani 1 1 d . . . . .
Br3 Br 0.62571(6) 0.17706(4) 1.17264(5) 0.04552(11) Uani 1 1 d . . . . .
Br4 Br 0.77170(6) 0.46481(4) 1.04525(4) 0.04015(11) Uani 1 1 d . . . . .
H1' H -0.162(4) -0.362(8) 0.559(6) 0.14(3) Uiso 1 1 d D . . . .
H1'' H 0.017(7) -0.323(6) 0.677(3) 0.11(3) Uiso 1 1 d D . . . .

loop_
_atom_site_aniso_label
_atom_site_aniso_U_11
_atom_site_aniso_U_22
_atom_site_aniso_U_33
_atom_site_aniso_U_23
_atom_site_aniso_U_13
_atom_site_aniso_U_12
C1 0.039(3) 0.040(2) 0.039(2) 0.0057(19) 0.018(2) 0.009(2)
C2 0.039(3) 0.046(3) 0.047(3) 0.021(2) 0.021(2) 0.015(2)
C3 0.063(3) 0.066(3) 0.036(2) 0.019(2) 0.024(2) 0.028(3)
C4 0.074(4) 0.050(3) 0.033(2) 0.001(2) 0.014(2) 0.020(3)
C5 0.053(3) 0.037(2) 0.037(2) 0.0094(19) 0.005(2) 0.008(2)
C6 0.029(2) 0.041(2) 0.033(2) 0.0116(18) 0.0121(18) 0.0107(18)
N1 0.068(3) 0.062(3) 0.069(3) 0.030(2) 0.038(2) 0.013(2)
N2 0.041(2) 0.045(2) 0.042(2) 0.0144(17) 0.0178(17) 0.0082(17)
N3 0.061(3) 0.039(2) 0.037(2) 0.0089(17) 0.016(2) 0.008(2)
O1 0.054(2) 0.059(2) 0.0485(19) 0.0067(16) 0.0196(17) 0.0142(17)
O1' 0.064(3) 0.092(3) 0.045(2) 0.006(2) 0.022(2) -0.007(2)
O2 0.102(3) 0.057(2) 0.0430(19) -0.0075(17) 0.022(2) 0.019(2)
O3 0.055(2) 0.083(3) 0.051(2) -0.0046(19) 0.0149(18) 0.018(2)
Bi1 0.03585(10) 0.03276(9) 0.02887(8) 0.00989(6) 0.01253(6) 0.00889(6)
Br1 0.0360(3) 0.0505(3) 0.0529(3) 0.0162(2) 0.0170(2) 0.0050(2)
Br2 0.0567(3) 0.0687(3) 0.0322(2) -0.0017(2) 0.0063(2) 0.0291(3)
Br3 0.0364(3) 0.0473(3) 0.0571(3) 0.0284(2) 0.0108(2) 0.0108(2)
Br4 0.0386(3) 0.0437(2) 0.0481(2) 0.02038(19) 0.0218(2) 0.01371(19)

loop_
_atom_type_symbol
_atom_type_description
_atom_type_scat_dispersion_real
_atom_type_scat_dispersion_imag
_atom_type_scat_source
C C 0.0033 0.0016 'International Tables Vol C Tables 4.2.6.8 and 6.1.1.4'
H H 0.0000 0.0000 'International Tables Vol C Tables 4.2.6.8 and 6.1.1.4'
N N 0.0061 0.0033 'International Tables Vol C Tables 4.2.6.8 and 6.1.1.4'
O O 0.0106 0.0060 'International Tables Vol C Tables 4.2.6.8 and 6.1.1.4'
Bi Bi -4.1077 10.2566 'International Tables Vol C Tables 4.2.6.8 and 6.1.1.4'
Br Br -0.2901 2.4595 'International Tables Vol C Tables 4.2.6.8 and 6.1.1.4'

loop_
_geom_angle_atom_site_label_1
_geom_angle_atom_site_label_2
_geom_angle_atom_site_label_3
_geom_angle
_geom_angle_site_symmetry_1
_geom_angle_site_symmetry_3
C6 C1 C2 118.1(4) . .
C6 C1 H1 120.9 . .
C2 C1 H1 120.9 . .
C1 C2 C3 121.4(4) . .
C1 C2 N1 117.6(4) . .
C3 C2 N1 120.9(4) . .
C2 C3 C4 119.3(4) . .
C2 C3 H3 120.4 . .
C4 C3 H3 120.4 . .
C5 C4 C3 120.3(4) . .
C5 C4 H4 119.8 . .
C3 C4 H4 119.8 . .
C4 C5 C6 118.8(4) . .
C4 C5 H5 120.6 . .
C6 C5 H5 120.6 . .
C1 C6 C5 122.0(4) . .
C1 C6 N2 118.5(4) . .
C5 C6 N2 119.4(4) . .
C2 N1 H1A 109.5 . .
C2 N1 H1B 109.5 . .
H1A N1 H1B 109.5 . .
C2 N1 H1C 109.5 . .
H1A N1 H1C 109.5 . .
H1B N1 H1C 109.5 . .
C6 N2 H2A 109.5 . .
C6 N2 H2B 109.5 . .
H2A N2 H2B 109.5 . .
C6 N2 H2C 109.5 . .
H2A N2 H2C 109.5 . .
H2B N2 H2C 109.5 . .
O2 N3 O3 121.5(4) . .
O2 N3 O1 121.0(4) . .
O3 N3 O1 117.5(4) . .
H1' O1' H1'' 125(3) . .
N3 O3 Bi1 99.8(3) . .
O3 Bi1 Br2 161.28(8) . .
O3 Bi1 Br3 82.25(8) . .
Br2 Bi1 Br3 90.727(15) . .
O3 Bi1 Br1 108.20(8) . .
Br2 Bi1 Br1 88.706(16) . .
Br3 Bi1 Br1 87.573(15) . .
O3 Bi1 Br4 75.54(8) . .
Br2 Bi1 Br4 86.530(16) . .
Br3 Bi1 Br4 84.163(14) . .
Br1 Bi1 Br4 170.401(13) . .
O3 Bi1 Br4 101.52(8) . 2_667
Br2 Bi1 Br4 83.118(14) . 2_667
Br3 Bi1 Br4 170.828(14) . 2_667
Br1 Bi1 Br4 99.036(14) . 2_667
Br4 Bi1 Br4 88.667(13) . 2_667
Bi1 Br4 Bi1 91.332(13) . 2_667

loop_
_geom_bond_atom_site_label_1
_geom_bond_atom_site_label_2
_geom_bond_distance
_geom_bond_site_symmetry_2
C1 C6 1.367(6) .
C1 C2 1.368(6) .
C1 H1 0.9300 .
C2 C3 1.369(6) .
C2 N1 1.467(6) .
C3 C4 1.378(7) .
C3 H3 0.9300 .
C4 C5 1.370(6) .
C4 H4 0.9300 .
C5 C6 1.371(6) .
C5 H5 0.9300 .
C6 N2 1.469(5) .
N1 H1A 0.8900 .
N1 H1B 0.8900 .
N1 H1C 0.8900 .
N2 H2A 0.8900 .
N2 H2B 0.8900 .
N2 H2C 0.8900 .
N3 O2 1.225(5) .
N3 O3 1.250(5) .
N3 O1 1.255(5) .
O1' H1' 0.854(15) .
O1' H1'' 0.845(15) .
O3 Bi1 2.713(3) .
Bi1 Br2 2.7186(5) .
Bi1 Br3 2.7368(4) .
Bi1 Br1 2.7852(5) .
Bi1 Br4 2.9631(5) .
Bi1 Br4 3.0555(5) 2_667
Br4 Bi1 3.0555(5) 2_667

loop_
_geom_hbond_atom_site_label_D
_geom_hbond_atom_site_label_H
_geom_hbond_atom_site_label_A
_geom_hbond_distance_DH
_geom_hbond_distance_HA
_geom_hbond_distance_DA
_geom_hbond_angle_DHA
_geom_hbond_site_symmetry_A
C1 H1 Br4 0.93 3.01 3.882(4) 156.6 2_656
N1 H1A O1' 0.89 1.90 2.766(5) 163.5 .
N1 H1B O3 0.89 2.60 3.237(6) 129.3 1_444
N1 H1B Br4 0.89 2.83 3.624(4) 149.9 1_444
N1 H1C O1 0.89 2.06 2.892(5) 154.6 1_544
N2 H2A Br1 0.89 2.89 3.511(4) 128.3 1_554
N2 H2A Br3 0.89 2.62 3.374(4) 143.6 1_554
N2 H2B Br2 0.89 2.50 3.339(4) 158.0 2_656
N2 H2C Br1 0.89 2.40 3.289(4) 175.8 2_556
O1' H1' N3 0.854(15) 2.59(3) 3.381(6) 154(5) 1_444
O1' H1' O2 0.854(15) 2.103(17) 2.957(6) 178(6) 1_444
O1' H1' O3 0.854(15) 2.44(5) 3.022(5) 126(5) 1_444
O1' H1'' Br1 0.845(15) 2.87(5) 3.447(4) 127(5) 2_557
O1' H1'' Br3 0.845(15) 2.74(4) 3.427(4) 140(5) 2_657
C1 H1 Br4 0.93 3.01 3.882(4) 156.6 2_656
N1 H1A O1' 0.89 1.90 2.766(5) 163.5 .
N1 H1B O3 0.89 2.60 3.237(6) 129.3 1_444
N1 H1B Br4 0.89 2.83 3.624(4) 149.9 1_444
N1 H1C O1 0.89 2.06 2.892(5) 154.6 1_544
N2 H2A Br1 0.89 2.89 3.511(4) 128.3 1_554
N2 H2A Br3 0.89 2.62 3.374(4) 143.6 1_554
N2 H2B Br2 0.89 2.50 3.339(4) 158.0 2_656
N2 H2C Br1 0.89 2.40 3.289(4) 175.8 2_556
O1' H1' N3 0.854(15) 2.59(3) 3.381(6) 154(5) 1_444
O1' H1' O2 0.854(15) 2.103(17) 2.957(6) 178(6) 1_444
O1' H1' O3 0.854(15) 2.44(5) 3.022(5) 126(5) 1_444
O1' H1'' Br1 0.845(15) 2.87(5) 3.447(4) 127(5) 2_557
O1' H1'' Br3 0.845(15) 2.74(4) 3.427(4) 140(5) 2_657
